data_2102470
loop_
_publ_author_name
'Marsh, Richard E.'

_publ_section_title
;
 Space group <i>Cc</i>: an update
;
_journal_issue 2
_journal_name_full 'Acta Crystallographica Section B'
_journal_page_first 252
_journal_page_last 253
_journal_paper_doi 10.1107/S0108768104003878
_journal_volume 60
_journal_year 2004
_chemical_formula_moiety 'C54 H42 N6 O4 Cd, C6 N6 S6 Ag2 Cd'
_chemical_formula_sum 'C60 H42 Ag2 Cd2 N12 O4 S6'
_space_group_crystal_system monoclinic
_space_group_IT_number 15
_symmetry_space_group_name_H-M 'C 1 2/c 1'
_audit_creation_method CRYM
_cell_angle_alpha 90
_cell_angle_beta 94.38
_cell_angle_gamma 90
_cell_formula_units_Z 4
_cell_length_a 13.4420
_cell_length_b 22.2230
_cell_length_c 20.9120
_cell_volume 6228.621
_cod_data_source_file bk0142.cif
_cod_data_source_block ZONWEE
_cod_depositor_comments
;
 Adding the _cell_formula_units_Z data item.

 Antanas Vaitkus,
 2017-08-05

  Added moiety chemical formula from Marsh (2004) paper.
  The summary chemical formula is calculated from moiety formula using
  AdHocParser
  (svn://www.crystallography.net/cod-tools/trunk/Formulae/AdHocParser.yp,
  revision 1441.)

  Andrius Merkys
  2013-11-11
;
_cod_original_sg_symbol_H-M C2/c
_cod_database_code 2102470

loop_
_atom_site_label
_atom_site_type_symbol
_atom_site_fract_x
_atom_site_fract_y
_atom_site_fract_z
Cd1 Cd 0.50000 0.37290 0.25000
Cd2 Cd 0.50000 0.02490 0.25000
Ag1 Ag 0.38850 0.02565 0.49410
S1 S 0.25360 0.01425 0.06040
S2 S 0.55030 -0.07900 0.05405
S3 S 0.33075 0.11345 0.42530
N1 N 0.62585 0.44775 0.26740
N2 N 0.47355 0.28390 0.17745
C1 C 0.81945 0.36065 0.19625
C2 C 0.82550 0.30525 0.16550
C3 C 0.74065 0.26940 0.15515
C4 C 0.64975 0.28895 0.17555
N3 N 0.64370 0.34440 0.20630
C5 C 0.72860 0.38025 0.21665
C6 C 0.71035 0.43580 0.25010
C7 C 0.63780 0.55760 0.27480
C8 C 0.61350 0.61085 0.30500
C9 C 0.55685 0.60915 0.35810
C10 C 0.52435 0.55420 0.38095
C11 C 0.54860 0.50085 0.35070
C12 C 0.60530 0.50260 0.29770
O1 O 0.52100 0.44555 0.36990
C13 C 0.49550 0.43995 0.43560
C14 C 0.40880 0.34975 0.47480
C15 C 0.40785 0.29080 0.49700
C16 C 0.49495 0.25670 0.50015
C17 C 0.58300 0.28160 0.48110
C18 C 0.58390 0.34065 0.45890
C19 C 0.49680 0.37475 0.45575
C20 C 0.55480 0.25750 0.16340
C21 C 0.36730 0.19555 0.18170
C22 C 0.27285 0.16995 0.17370
C23 C 0.19150 0.20505 0.15145
C24 C 0.20470 0.26565 0.13730
C25 C 0.29910 0.29125 0.14535
C26 C 0.38040 0.25625 0.16755
C27 C 0.31905 0.36315 0.06420
O2 O 0.31455 0.35085 0.13210
N7 N 0.36090 0.02280 0.17810
N8 N 0.55730 -0.05405 0.18390
N9 N 0.42090 0.09220 0.31305
C55 C 0.31420 0.01860 0.12865
C56 C 0.55460 -0.06235 0.13000
C57 C 0.38460 0.09930 0.35955
